data_2014057
loop_
_publ_author_name
'Low, John N.'
'Cobo, Justo'
'Mera, Jaime'
'Quiroga, Jairo'
'Glidewell, Christopher'

_publ_section_title
;Molecular conformation and supramolecular aggregation in two fused pyrazoles:
 \p-stacked <i>R</i>_<b>2</b>^<b>2</b>(6) dimers in
 2,8,8-trimethyl-6,7,8,9-tetrahydropyrazolo[2,3-<i>a</i>]quinazolin-6-one, and
 sheets of alternating <i>R</i>_2^2(12) and <i>R</i>_6^6(48) rings in
 3-<i>tert</i>-butyl-4',4'-dimethyl-1-phenyl-4,5,6,7-tetrahydro-1<i>H</i>-pyrazolo[3,4-<i>b</i>]pyridine-5-spiro-1'-cyclohexane-2',6'-dione
;
_journal_issue 4
_journal_name_full 'Acta Crystallographica Section C'
_journal_page_first o265
_journal_page_last o269
_journal_paper_doi 10.1107/S0108270104004159
_journal_volume 60
_journal_year 2004
_chemical_formula_iupac 'C23 H29 N3 O2'
_chemical_formula_moiety 'C23 H29 N3 O2'
_chemical_formula_sum 'C23 H29 N3 O2'
_chemical_formula_weight 379.49
_chemical_name_systematic
;
3-tert-Butyl-4',4'-dimethyl-1-phenyl-4,5,6,7-tetrahydro-
1H-pyrazolo[3,4-b]pyridine-5-spiro-1'-cyclohexane-2',6'-dione
;
_space_group_IT_number 14
_symmetry_cell_setting monoclinic
_symmetry_space_group_name_Hall '-P 2ybc'
_symmetry_space_group_name_H-M 'P 1 21/c 1'
_atom_sites_solution_hydrogens geom
_atom_sites_solution_primary direct
_atom_sites_solution_secondary difmap
_cell_angle_alpha 90.00
_cell_angle_beta 108.4950(12)
_cell_angle_gamma 90.00
_cell_formula_units_Z 4
_cell_length_a 10.0469(2)
_cell_length_b 16.4547(4)
_cell_length_c 12.7983(2)
_cell_measurement_reflns_used 4595
_cell_measurement_temperature 120(2)
_cell_measurement_theta_max 27.49
_cell_measurement_theta_min 2.99
_cell_volume 2006.52(7)
_computing_cell_refinement 'DENZO--SMN (Otwinowski & Minor, 1997)'
_computing_data_collection 'KappaCCD Server Software (Nonius, 1997)'
_computing_data_reduction DENZO--SMN
_computing_molecular_graphics 'PLATON (Spek, 2003)'
_computing_publication_material 'SHELXL97 and PRPKAPPA (Ferguson, 1999)'
_computing_structure_refinement 'SHELXL97 (Sheldrick, 1997)'
_computing_structure_solution 'OSCAIL (McArdle, 1995, 2003) and SHELXS97 (Sheldrick, 1997)'
_diffrn_ambient_temperature 120(2)
_diffrn_measured_fraction_theta_full 0.998
_diffrn_measured_fraction_theta_max 0.998
_diffrn_measurement_device_type 'Nonius KappaCCD'
_diffrn_measurement_method '\f scans, and \w scans with \k offsets'
_diffrn_radiation_monochromator graphite
_diffrn_radiation_source 'rotating anode'
_diffrn_radiation_type 'Mo K\a'
_diffrn_radiation_wavelength 0.71073
_diffrn_reflns_av_R_equivalents 0.0511
_diffrn_reflns_av_sigmaI/netI 0.0446
_diffrn_reflns_limit_h_max 13
_diffrn_reflns_limit_h_min -12
_diffrn_reflns_limit_k_max 21
_diffrn_reflns_limit_k_min -21
_diffrn_reflns_limit_l_max 16
_diffrn_reflns_limit_l_min -16
_diffrn_reflns_number 27838
_diffrn_reflns_theta_full 27.49
_diffrn_reflns_theta_max 27.49
_diffrn_reflns_theta_min 2.99
_diffrn_standards_decay_% negligible
_exptl_absorpt_coefficient_mu 0.081
_exptl_absorpt_correction_T_max 0.994
_exptl_absorpt_correction_T_min 0.927
_exptl_absorpt_correction_type multi-scan
_exptl_absorpt_process_details '(SORTAV; Blessing, 1995, 1997)'
_exptl_crystal_colour colourless
_exptl_crystal_density_diffrn 1.256
_exptl_crystal_density_method 'not measured'
_exptl_crystal_description plate
_exptl_crystal_F_000 816
_exptl_crystal_size_max 0.20
_exptl_crystal_size_mid 0.10
_exptl_crystal_size_min 0.03
_refine_diff_density_max 0.259
_refine_diff_density_min -0.338
_refine_ls_extinction_method none
_refine_ls_goodness_of_fit_ref 1.033
_refine_ls_hydrogen_treatment constr
_refine_ls_matrix_type full
_refine_ls_number_parameters 258
_refine_ls_number_reflns 4595
_refine_ls_number_restraints 0
_refine_ls_restrained_S_all 1.033
_refine_ls_R_factor_all 0.0701
_refine_ls_R_factor_gt 0.0421
_refine_ls_shift/su_max 0.000
_refine_ls_shift/su_mean 0.000
_refine_ls_structure_factor_coef Fsqd
_refine_ls_weighting_details 'w=1/[\s^2^(Fo^2^)+(0.0749P)^2^] where P=(Fo^2^+2Fc^2^)/3'
_refine_ls_weighting_scheme calc
_refine_ls_wR_factor_gt 0.1047
_refine_ls_wR_factor_ref 0.1237
_reflns_number_gt 3298
_reflns_number_total 4595
_reflns_threshold_expression I>2\s(I)
_cod_data_source_file sk1707.cif
_cod_data_source_block II
_cod_depositor_comments
;
The following automatic conversions were performed:

'_exptl_absorpt_correction_type' value 'Multi-scan' changed to
'multi-scan' according to
/home/saulius/struct/CIF-dictionaries/cif_core.dic dictionary named
'cif_core.dic' version 2.4.1 from 2010-06-29.

Automatic conversion script
Id: cif_fix_values 1715 2011-07-08 13:25:40Z adriana 
;
_cod_original_sg_symbol_H-M 'P 21/c'
_cod_database_code 2014057

loop_
_symmetry_equiv_pos_as_xyz
'x, y, z'
'-x, y+1/2, -z+1/2'
'-x, -y, -z'
'x, -y+1/2, z+1/2'

loop_
_atom_site_label
_atom_site_fract_x
_atom_site_fract_y
_atom_site_fract_z
_atom_site_U_iso_or_equiv
_atom_site_adp_type
_atom_site_calc_flag
_atom_site_refinement_flags
_atom_site_occupancy
_atom_site_disorder_assembly
_atom_site_disorder_group
_atom_site_type_symbol
N1 0.51417(11) 0.35382(7) 0.23582(8) 0.0188(3) Uani d . 1 . . N
N2 0.61700(11) 0.38397(7) 0.19635(8) 0.0202(3) Uani d . 1 . . N
C3 0.72904(14) 0.39597(8) 0.28453(10) 0.0195(3) Uani d . 1 . . C
C3A 0.70101(14) 0.37403(8) 0.38289(10) 0.0183(3) Uani d . 1 . . C
C4 0.78931(14) 0.37412(8) 0.50203(10) 0.0208(3) Uani d . 1 . . C
C5 0.69795(14) 0.36451(8) 0.57720(10) 0.0188(3) Uani d . 1 . . C
C6 0.57761(14) 0.30174(8) 0.52534(10) 0.0217(3) Uani d . 1 . . C
N7 0.48636(12) 0.32235(7) 0.41519(8) 0.0209(3) Uani d . 1 . . N
C7A 0.56441(14) 0.34946(8) 0.34879(10) 0.0181(3) Uani d . 1 . . C
C11 0.38297(14) 0.33163(8) 0.15884(10) 0.0189(3) Uani d . 1 . . C
C12 0.35341(15) 0.35533(8) 0.04973(10) 0.0226(3) Uani d . 1 . . C
C13 0.22594(16) 0.33500(9) -0.02672(11) 0.0271(3) Uani d . 1 . . C
C14 0.12748(16) 0.29159(10) 0.00452(12) 0.0332(4) Uani d . 1 . . C
C15 0.15777(16) 0.26726(11) 0.11293(12) 0.0365(4) Uani d . 1 . . C
C16 0.28489(16) 0.28704(9) 0.19028(11) 0.0292(4) Uani d . 1 . . C
C31 0.85797(14) 0.43659(9) 0.27134(11) 0.0237(3) Uani d . 1 . . C
C32 0.99143(14) 0.39206(10) 0.33790(11) 0.0286(3) Uani d . 1 . . C
C33 0.86070(16) 0.52447(9) 0.31246(12) 0.0313(4) Uani d . 1 . . C
C34 0.84992(16) 0.43752(10) 0.14989(11) 0.0326(4) Uani d . 1 . . C
C51 0.63690(14) 0.44582(8) 0.59829(10) 0.0192(3) Uani d . 1 . . C
O51 0.65929(10) 0.50821(6) 0.55571(7) 0.0238(2) Uani d . 1 . . O
C52 0.55781(14) 0.44448(8) 0.67999(10) 0.0213(3) Uani d . 1 . . C
C53 0.65276(14) 0.41225(8) 0.79241(10) 0.0208(3) Uani d . 1 . . C
C531 0.56547(15) 0.40639(9) 0.87041(11) 0.0261(3) Uani d . 1 . . C
C532 0.77781(15) 0.46879(9) 0.83934(11) 0.0252(3) Uani d . 1 . . C
C54 0.70789(15) 0.32786(8) 0.77600(10) 0.0213(3) Uani d . 1 . . C
C55 0.78206(15) 0.32938(8) 0.69047(10) 0.0208(3) Uani d . 1 . . C
O55 0.90072(11) 0.30508(7) 0.70890(8) 0.0311(3) Uani d . 1 . . O
H4A 0.8423 0.4258 0.5195 0.025 Uiso calc R 1 . . H
H4B 0.8579 0.3290 0.5157 0.025 Uiso calc R 1 . . H
H6A 0.6205 0.2480 0.5223 0.026 Uiso calc R 1 . . H
H6B 0.5194 0.2966 0.5746 0.026 Uiso calc R 1 . . H
H7 0.4240 0.3594 0.4171 0.025 Uiso d R 1 . . H
H12 0.4206 0.3854 0.0276 0.027 Uiso calc R 1 . . H
H13 0.2061 0.3511 -0.1014 0.033 Uiso calc R 1 . . H
H14 0.0395 0.2785 -0.0480 0.040 Uiso calc R 1 . . H
H15 0.0907 0.2367 0.1346 0.044 Uiso calc R 1 . . H
H16 0.3049 0.2701 0.2647 0.035 Uiso calc R 1 . . H
H32A 1.0736 0.4205 0.3303 0.043 Uiso calc R 1 . . H
H32B 0.9894 0.3364 0.3103 0.043 Uiso calc R 1 . . H
H32C 0.9969 0.3908 0.4157 0.043 Uiso calc R 1 . . H
H33A 0.7748 0.5525 0.2693 0.047 Uiso calc R 1 . . H
H33B 0.9425 0.5528 0.3039 0.047 Uiso calc R 1 . . H
H33C 0.8666 0.5242 0.3904 0.047 Uiso calc R 1 . . H
H34A 0.9323 0.4656 0.1421 0.049 Uiso calc R 1 . . H
H34B 0.7646 0.4660 0.1066 0.049 Uiso calc R 1 . . H
H34C 0.8477 0.3816 0.1231 0.049 Uiso calc R 1 . . H
H52A 0.4742 0.4092 0.6522 0.026 Uiso calc R 1 . . H
H52B 0.5254 0.5001 0.6892 0.026 Uiso calc R 1 . . H
H53A 0.6252 0.3882 0.9430 0.039 Uiso calc R 1 . . H
H53B 0.4890 0.3674 0.8410 0.039 Uiso calc R 1 . . H
H53C 0.5261 0.4599 0.8772 0.039 Uiso calc R 1 . . H
H53D 0.7442 0.5228 0.8516 0.038 Uiso calc R 1 . . H
H53E 0.8308 0.4731 0.7872 0.038 Uiso calc R 1 . . H
H53F 0.8387 0.4469 0.9094 0.038 Uiso calc R 1 . . H
H54A 0.7736 0.3085 0.8469 0.026 Uiso calc R 1 . . H
H54B 0.6284 0.2892 0.7528 0.026 Uiso calc R 1 . . H

loop_
_atom_site_aniso_label
_atom_site_aniso_U_11
_atom_site_aniso_U_22
_atom_site_aniso_U_33
_atom_site_aniso_U_12
_atom_site_aniso_U_13
_atom_site_aniso_U_23
N1 0.0177(6) 0.0212(6) 0.0181(6) -0.0029(5) 0.0067(5) -0.0011(4)
N2 0.0192(6) 0.0227(6) 0.0198(6) -0.0043(5) 0.0075(5) -0.0010(5)
C3 0.0200(7) 0.0194(7) 0.0198(7) -0.0004(6) 0.0072(5) -0.0015(5)
C3A 0.0204(7) 0.0181(7) 0.0176(7) -0.0007(5) 0.0078(5) -0.0012(5)
C4 0.0210(7) 0.0232(7) 0.0186(7) -0.0008(6) 0.0068(5) -0.0007(5)
C5 0.0196(7) 0.0207(7) 0.0163(6) -0.0006(6) 0.0060(5) 0.0002(5)
C6 0.0256(8) 0.0218(7) 0.0178(7) -0.0039(6) 0.0071(6) -0.0009(5)
N7 0.0203(6) 0.0256(6) 0.0184(6) -0.0025(5) 0.0084(5) -0.0005(5)
C7A 0.0214(7) 0.0167(7) 0.0175(6) -0.0002(5) 0.0080(5) -0.0014(5)
C11 0.0182(7) 0.0187(7) 0.0192(7) 0.0008(5) 0.0051(5) -0.0037(5)
C12 0.0238(8) 0.0242(7) 0.0209(7) -0.0006(6) 0.0088(6) -0.0014(6)
C13 0.0277(8) 0.0313(8) 0.0200(7) 0.0000(7) 0.0042(6) -0.0018(6)
C14 0.0236(8) 0.0421(10) 0.0286(8) -0.0054(7) 0.0009(6) -0.0049(7)
C15 0.0280(9) 0.0478(10) 0.0318(8) -0.0146(8) 0.0068(7) 0.0020(7)
C16 0.0283(8) 0.0367(9) 0.0218(7) -0.0081(7) 0.0068(6) 0.0016(6)
C31 0.0216(8) 0.0302(8) 0.0197(7) -0.0068(6) 0.0071(6) -0.0016(6)
C32 0.0210(8) 0.0392(9) 0.0260(8) -0.0045(7) 0.0081(6) 0.0001(6)
C33 0.0320(9) 0.0309(9) 0.0290(8) -0.0090(7) 0.0068(7) 0.0002(6)
C34 0.0281(9) 0.0502(10) 0.0211(7) -0.0133(7) 0.0099(6) 0.0008(7)
C51 0.0177(7) 0.0221(7) 0.0150(6) -0.0004(6) 0.0011(5) 0.0013(5)
O51 0.0262(6) 0.0218(5) 0.0231(5) -0.0012(4) 0.0072(4) 0.0038(4)
C52 0.0235(8) 0.0212(7) 0.0202(7) 0.0026(6) 0.0082(6) 0.0009(5)
C53 0.0228(7) 0.0229(7) 0.0172(7) -0.0010(6) 0.0072(5) -0.0003(5)
C531 0.0279(8) 0.0303(8) 0.0221(7) -0.0003(6) 0.0110(6) 0.0021(6)
C532 0.0275(8) 0.0258(8) 0.0225(7) -0.0018(6) 0.0082(6) -0.0024(6)
C54 0.0238(8) 0.0219(7) 0.0181(6) 0.0002(6) 0.0064(5) 0.0039(5)
C55 0.0255(8) 0.0159(7) 0.0204(7) 0.0004(6) 0.0064(6) -0.0007(5)
O55 0.0284(6) 0.0392(6) 0.0262(5) 0.0119(5) 0.0095(4) 0.0059(4)
C6 0.0256(8) 0.0218(7) 0.0178(7) -0.0039(6) 0.0071(6) -0.0009(5)
N7 0.0203(6) 0.0256(6) 0.0184(6) -0.0025(5) 0.0084(5) -0.0005(5)
C7A 0.0214(7) 0.0167(7) 0.0175(6) -0.0002(5) 0.0080(5) -0.0014(5)

loop_
_atom_type_symbol
_atom_type_description
_atom_type_scat_dispersion_real
_atom_type_scat_dispersion_imag
_atom_type_scat_source
C C 0.0033 0.0016 'International Tables Vol C Tables 4.2.6.8 and 6.1.1.4'
H H 0.0000 0.0000 'International Tables Vol C Tables 4.2.6.8 and 6.1.1.4'
N N 0.0061 0.0033 'International Tables Vol C Tables 4.2.6.8 and 6.1.1.4'
O O 0.0106 0.0060 'International Tables Vol C Tables 4.2.6.8 and 6.1.1.4'

loop_
_geom_angle_atom_site_label_1
_geom_angle_atom_site_label_2
_geom_angle_atom_site_label_3
_geom_angle
_geom_angle_publ_flag
C7A N1 N2 109.67(10) no
C7A N1 C11 131.83(11) no
N2 N1 C11 118.48(10) no
C16 C11 C12 119.71(12) no
C16 C11 N1 121.55(12) no
C12 C11 N1 118.74(12) no
C13 C12 C11 119.88(13) no
C13 C12 H12 120.1 no
C11 C12 H12 120.1 no
C14 C13 C12 120.58(13) no
C14 C13 H13 119.7 no
C12 C13 H13 119.7 no
C13 C14 C15 119.45(14) no
C13 C14 H14 120.3 no
C15 C14 H14 120.3 no
C14 C15 C16 120.62(15) no
C14 C15 H15 119.7 no
C16 C15 H15 119.7 no
C15 C16 C11 119.77(13) no
C15 C16 H16 120.1 no
C11 C16 H16 120.1 no
C3 N2 N1 105.85(10) no
N2 C3 C3A 111.18(12) no
N2 C3 C31 119.61(11) no
C3A C3 C31 128.90(12) no
C3 C31 C32 110.89(11) no
C3 C31 C34 110.25(11) no
C32 C31 C34 108.98(12) no
C3 C31 C33 107.47(11) no
C32 C31 C33 110.08(12) no
C34 C31 C33 109.14(11) no
C31 C32 H32A 109.5 no
C31 C32 H32B 109.5 no
H32A C32 H32B 109.5 no
C31 C32 H32C 109.5 no
H32A C32 H32C 109.5 no
H32B C32 H32C 109.5 no
C31 C33 H33A 109.5 no
C31 C33 H33B 109.5 no
H33A C33 H33B 109.5 no
C31 C33 H33C 109.5 no
H33A C33 H33C 109.5 no
H33B C33 H33C 109.5 no
C31 C34 H34A 109.5 no
C31 C34 H34B 109.5 no
H34A C34 H34B 109.5 no
C31 C34 H34C 109.5 no
H34A C34 H34C 109.5 no
H34B C34 H34C 109.5 no
C7A C3A C3 104.72(11) no
C7A C3A C4 122.42(11) no
C3 C3A C4 132.86(12) no
C3A C4 C5 111.01(11) no
C3A C4 H4A 109.4 no
C5 C4 H4A 109.4 no
C3A C4 H4B 109.4 no
C5 C4 H4B 109.4 no
H4A C4 H4B 108.0 no
C51 C5 C4 111.92(11) no
C51 C5 C55 107.03(10) no
C4 C5 C55 111.73(11) no
C51 C5 C6 110.60(11) no
C4 C5 C6 109.68(10) no
C55 C5 C6 105.68(10) no
O51 C51 C52 122.59(12) no
O51 C51 C5 121.14(12) no
C52 C51 C5 116.12(11) no
C51 C52 C53 110.28(11) no
C51 C52 H52A 109.6 no
C53 C52 H52A 109.6 no
C51 C52 H52B 109.6 no
C53 C52 H52B 109.6 no
H52A C52 H52B 108.1 no
C532 C53 C531 110.69(11) no
C532 C53 C54 108.54(11) no
C531 C53 C54 109.86(11) no
C532 C53 C52 110.20(11) no
C531 C53 C52 108.50(11) no
C54 C53 C52 109.03(10) no
C53 C531 H53A 109.5 no
C53 C531 H53B 109.5 no
H53A C531 H53B 109.5 no
C53 C531 H53C 109.5 no
H53A C531 H53C 109.5 no
H53B C531 H53C 109.5 no
C53 C532 H53D 109.5 no
C53 C532 H53E 109.5 no
H53D C532 H53E 109.5 no
C53 C532 H53F 109.5 no
H53D C532 H53F 109.5 no
H53E C532 H53F 109.5 no
C55 C54 C53 111.57(11) no
C55 C54 H54A 109.3 no
C53 C54 H54A 109.3 no
C55 C54 H54B 109.3 no
C53 C54 H54B 109.3 no
H54A C54 H54B 108.0 no
O55 C55 C54 122.52(12) no
O55 C55 C5 121.40(12) no
C54 C55 C5 116.08(12) no
N7 C6 C5 114.85(11) no
N7 C6 H6A 108.6 no
C5 C6 H6A 108.6 no
N7 C6 H6B 108.6 no
C5 C6 H6B 108.6 no
H6A C6 H6B 107.5 no
C7A N7 C6 111.09(11) no
C7A N7 H7 109.7 no
C6 N7 H7 111.7 no
C3A C7A N1 108.54(11) no
C3A C7A N7 126.97(12) no
N1 C7A N7 124.47(12) no

loop_
_geom_bond_atom_site_label_1
_geom_bond_atom_site_label_2
_geom_bond_site_symmetry_2
_geom_bond_distance
_geom_bond_publ_flag
N1 N2 . 1.3784(15) y
N2 C3 . 1.3318(17) y
C3 C3A . 1.4210(17) y
C3A C7A . 1.3628(19) y
C7A N1 . 1.3739(16) y
N1 C11 . 1.4204(17) no
C11 C16 . 1.3866(19) no
C11 C12 . 1.3882(18) no
C12 C13 . 1.3836(19) no
C12 H12 . 0.95 no
C13 C14 . 1.378(2) no
C13 H13 . 0.95 no
C14 C15 . 1.382(2) no
C14 H14 . 0.95 no
C15 C16 . 1.384(2) no
C15 H15 . 0.95 no
C16 H16 . 0.95 no
C3 C31 . 1.5139(19) no
C31 C32 . 1.528(2) no
C31 C34 . 1.5307(18) no
C31 C33 . 1.536(2) no
C32 H32A . 0.98 no
C32 H32B . 0.98 no
C32 H32C . 0.98 no
C33 H33A . 0.98 no
C33 H33B . 0.98 no
C33 H33C . 0.98 no
C34 H34A . 0.98 no
C34 H34B . 0.98 no
C34 H34C . 0.98 no
C3A C4 . 1.5012(17) no
C4 C5 . 1.5341(18) no
C4 H4A . 0.99 no
C4 H4B . 0.99 no
C5 C51 . 1.5312(19) no
C5 C55 . 1.5404(18) no
C5 C6 . 1.5684(19) no
C51 O51 . 1.2163(15) no
C51 C52 . 1.5007(17) no
C52 C53 . 1.5462(18) no
C52 H52A . 0.99 no
C52 H52B . 0.99 no
C53 C532 . 1.5251(19) no
C53 C531 . 1.5266(18) no
C53 C54 . 1.5340(19) no
C531 H53A . 0.98 no
C531 H53B . 0.98 no
C531 H53C . 0.98 no
C532 H53D . 0.98 no
C532 H53E . 0.98 no
C532 H53F . 0.98 no
C54 C55 . 1.5072(18) no
C54 H54A . 0.99 no
C54 H54B . 0.99 no
C55 O55 . 1.2076(17) no
C6 N7 . 1.4569(16) no
C6 H6A . 0.99 no
C6 H6B . 0.99 no
N7 C7A . 1.3996(16) no
N7 H7 . 0.88 no

loop_
_geom_hbond_atom_site_label_D
_geom_hbond_atom_site_label_H
_geom_hbond_atom_site_label_A
_geom_hbond_site_symmetry_A
_geom_hbond_distance_DH
_geom_hbond_distance_HA
_geom_hbond_distance_DA
_geom_hbond_angle_DHA
_geom_hbond_publ_flag
N7 H7 O51 3_666 0.88 2.40 3.2248(15) 157 y
C15 H15 O55 4_454 0.95 2.48 3.407(2) 164 y
C54 H54B N1 4_555 0.99 2.60 3.5149(18) 154 y

loop_
_geom_torsion_atom_site_label_1
_geom_torsion_atom_site_label_2
_geom_torsion_atom_site_label_3
_geom_torsion_atom_site_label_4
_geom_torsion
_geom_torsion_publ_flag
C7A N1 C11 C16 -10.6(2) no
N2 N1 C11 C16 167.59(12) no
C7A N1 C11 C12 169.58(13) no
N2 N1 C11 C12 -12.28(18) no
C16 C11 C12 C13 0.6(2) no
N1 C11 C12 C13 -179.53(12) no
C11 C12 C13 C14 0.2(2) no
C12 C13 C14 C15 -1.0(2) no
C13 C14 C15 C16 0.9(3) no
C14 C15 C16 C11 -0.1(3) no
C12 C11 C16 C15 -0.7(2) no
N1 C11 C16 C15 179.44(14) no
C7A N1 N2 C3 1.31(14) no
C11 N1 N2 C3 -177.22(11) no
N1 N2 C3 C3A -0.13(14) no
N1 N2 C3 C31 -174.27(11) no
N2 C3 C31 C32 -135.69(13) y
N2 C3 C31 C33 103.95(14) y
N2 C3 C31 C34 -14.90(18) y
C3A C3 C31 C32 51.34(19) no
C3A C3 C31 C34 172.13(13) no
C3A C3 C31 C33 -69.02(17) no
N2 C3 C3A C7A -1.08(15) no
C31 C3 C3A C7A 172.37(13) no
N2 C3 C3A C4 178.76(13) no
C31 C3 C3A C4 -7.8(2) no
C7A C3A C4 C5 -14.17(18) no
C3 C3A C4 C5 166.02(14) no
C3A C4 C5 C51 -83.73(13) no
C3A C4 C5 C55 156.26(11) no
C3A C4 C5 C6 39.42(14) no
C4 C5 C51 O51 1.72(17) no
C55 C5 C51 O51 124.44(13) no
C6 C5 C51 O51 -120.91(13) no
C4 C5 C51 C52 -174.05(10) no
C55 C5 C51 C52 -51.32(15) no
C6 C5 C51 C52 63.33(14) no
O51 C51 C52 C53 -118.13(14) no
C5 C51 C52 C53 57.57(15) no
C51 C52 C53 C532 62.51(14) no
C51 C52 C53 C531 -176.15(11) no
C51 C52 C53 C54 -56.53(14) no
C532 C53 C54 C55 -64.73(13) no
C531 C53 C54 C55 174.11(11) no
C52 C53 C54 C55 55.33(14) no
C53 C54 C55 O55 125.23(14) no
C53 C54 C55 C5 -54.37(15) no
C51 C5 C55 O55 -130.33(13) no
C4 C5 C55 O55 -7.49(18) no
C6 C5 C55 O55 111.75(14) no
C51 C5 C55 C54 49.27(15) no
C4 C5 C55 C54 172.11(11) no
C6 C5 C55 C54 -68.65(14) no
C51 C5 C6 N7 66.04(14) no
C4 C5 C6 N7 -57.88(15) no
C55 C5 C6 N7 -178.46(11) no
C5 C6 N7 C7A 43.97(15) no
C3 C3A C7A N1 1.85(15) no
C4 C3A C7A N1 -178.01(11) no
C3 C3A C7A N7 -179.44(12) no
C4 C3A C7A N7 0.7(2) no
N2 N1 C7A C3A -2.04(15) no
C11 N1 C7A C3A 176.23(13) no
N2 N1 C7A N7 179.22(11) no
C11 N1 C7A N7 -2.5(2) no
C6 N7 C7A C3A -15.63(19) no
C6 N7 C7A N1 162.88(12) no

loop_
_cod_related_entry_id
_cod_related_entry_database
_cod_related_entry_code
1 ChemSpider 21134266
